data_4350720
loop_
_publ_author_name
'Abbati, Gian Luca'
'Cornia, Andrea'
'Fabretti, Antonio C.'
'Malavasi, Wanda'
'Schenetti, Luisa'
'Caneschi, Andrea'
'Gatteschi, Dante'

_publ_section_title
;
 Modulated Magnetic Coupling in Alkoxoiron(III) Rings by Host&#x2212;Guest
 Interactions with Alkali Metal Cations
;
_journal_issue 27
_journal_name_full 'Inorganic Chemistry'
_journal_page_first 6443
_journal_paper_doi 10.1021/ic970637s
_journal_volume 36
_journal_year 1997
_chemical_compound_source synthesis
_chemical_formula_moiety '[LiFe6(C15H11O2)6(OCH3)12]PF6*0.5CHCl3*9CH3OH'
_chemical_formula_sum 'C111.5 H138.5 Cl1.5 F6 Fe6 Li O33 P'
_chemical_formula_weight 2546.91
_chemical_melting_point 'unknown (decomposes before melting)'
_space_group_IT_number 148
_space_group_name_Hall '-P 3*'
_space_group_name_H-M_alt 'R -3 :R'
_symmetry_cell_setting trigonal
_symmetry_space_group_name_H-M 'R -3 :R'
_atom_sites_solution_hydrogens geom
_atom_sites_solution_primary direct
_atom_sites_solution_secondary difmap
_audit_creation_method SHELXL
_cell_angle_alpha 84.350(10)
_cell_angle_beta 84.350(10)
_cell_angle_gamma 84.350(10)
_cell_formula_units_Z 1
_cell_length_a 14.523(2)
_cell_length_b 14.523(2)
_cell_length_c 14.523(2)
_cell_measurement_reflns_used 25
_cell_measurement_temperature 298(2)
_cell_measurement_theta_max 14.35
_cell_measurement_theta_min 9.45
_cell_volume 3021.3(7)
_computing_cell_refinement 'Enraf-Nonius CAD4-Fortran Version 5.0'
_computing_data_collection 'Enraf-Nonius CAD4-Fortran Version 5.0'
_computing_data_reduction 'SDP (Frenz & Enraf Nonius, 1984)'
_computing_molecular_graphics 'ORTEX-6 (McArdle,1997)'
_computing_publication_material 'SHELXL-93 (Sheldrick, 1993)'
_computing_structure_refinement 'SHELXL-93 (Sheldrick, 1993)'
_computing_structure_solution 'SIR92 (Altomare, 1994)'
_diffrn_ambient_temperature 298(2)
_diffrn_measurement_device 'Enraf-Nonius CAD4 4-circle-diffractometer'
_diffrn_measurement_method 'Profile fitted 2\q/\w scans (Clegg, 1981)'
_diffrn_radiation_monochromator graphite
_diffrn_radiation_source 'fine-focus sealed tube'
_diffrn_radiation_type MoK\a
_diffrn_radiation_wavelength 0.71069
_diffrn_reflns_av_R_equivalents 0.0458
_diffrn_reflns_av_sigmaI/netI 2.6121
_diffrn_reflns_limit_h_max 17
_diffrn_reflns_limit_h_min -17
_diffrn_reflns_limit_k_max 12
_diffrn_reflns_limit_k_min -13
_diffrn_reflns_limit_l_max 12
_diffrn_reflns_limit_l_min -13
_diffrn_reflns_number 5909
_diffrn_reflns_theta_max 24.97
_diffrn_reflns_theta_min 2.52
_diffrn_standards_decay_% 0
_diffrn_standards_interval_time 60
_diffrn_standards_number 2
_exptl_absorpt_coefficient_mu 0.831
_exptl_absorpt_correction_T_max 0.99
_exptl_absorpt_correction_T_min 0.94
_exptl_absorpt_correction_type empirical
_exptl_crystal_colour 'Deep red'
_exptl_crystal_density_diffrn 1.400
_exptl_crystal_density_meas 1.48(1)
_exptl_crystal_density_method 'Flotation EtOH/CHBr3'
_exptl_crystal_description Cubes
_exptl_crystal_F_000 1325
_exptl_crystal_size_max 1.00
_exptl_crystal_size_mid 0.80
_exptl_crystal_size_min 0.80
_refine_diff_density_max 0.717
_refine_diff_density_min -0.347
_refine_diff_density_rms 0.080
_refine_ls_extinction_method none
_refine_ls_goodness_of_fit_all 1.042
_refine_ls_goodness_of_fit_obs 1.245
_refine_ls_hydrogen_treatment riding
_refine_ls_matrix_type full
_refine_ls_number_parameters 245
_refine_ls_number_reflns 3508
_refine_ls_number_restraints 0
_refine_ls_restrained_S_all 1.252
_refine_ls_restrained_S_obs 1.245
_refine_ls_R_factor_all 0.1382
_refine_ls_R_factor_obs 0.0733
_refine_ls_shift/esd_max -0.097
_refine_ls_shift/esd_mean 0.025
_refine_ls_structure_factor_coef Fsqd
_refine_ls_weighting_details 'w=1/[\s^2^(Fo^2^)+(0.1339P)^2^+0.0000P] where P=(Fo^2^+2Fc^2^)/3'
_refine_ls_weighting_scheme calc
_refine_ls_wR_factor_all 0.2530
_refine_ls_wR_factor_obs 0.1930
_reflns_number_observed 2085
_reflns_number_total 3529
_reflns_observed_criterion >2sigma(I)
_cod_data_source_file ic6443.cif
_cod_data_source_block fe6li
_cod_depositor_comments
;
The following automatic conversions were performed:

data item '_symmetry_cell_setting' value 'Trigonal' was changed to
'trigonal' in accordance with the
/home/saulius/struct/COD-crude-data/automatic-downloads/DataCite-retrospective/ACS/depositions/lib/dictionaries/cif_core.dic
dictionary named 'cif_core.dic' version 2.4.2 last updated on
2011-04-26.

data item '_refine_ls_weighting_scheme' value 'calc
w=1/[\s^2^(Fo^2^)+(0.1339P)^2^+0.0000P] where P=(Fo^2^+2Fc^2^)/3' was
changed to 'calc'. A new data item '_refine_ls_weighting_details' was
created with the value set to
'w=1/[\s^2^(Fo^2^)+(0.1339P)^2^+0.0000P] where P=(Fo^2^+2Fc^2^)/3'.

Automatic conversion script
Id: cif_fix_values 6909 2019-04-08 15:41:33Z antanas 
;
_cod_original_sg_symbol_H-M R-3
_cod_original_formula_sum 'C111.50 H138.50 Cl1.50 F6 Fe6 Li O33 P'
_cod_database_code 4350720

loop_
_symmetry_equiv_pos_as_xyz
'x, y, z'
'z, x, y'
'y, z, x'
'-x, -y, -z'
'-z, -x, -y'
'-y, -z, -x'

loop_
_atom_site_aniso_label
_atom_site_aniso_U_11
_atom_site_aniso_U_22
_atom_site_aniso_U_33
_atom_site_aniso_U_23
_atom_site_aniso_U_13
_atom_site_aniso_U_12
Fe1 0.0421(5) 0.0460(5) 0.0481(5) -0.0026(3) 0.0011(3) 0.0018(3)
O1 0.057(2) 0.045(2) 0.041(2) -0.0055(15) -0.002(2) -0.002(2)
O2 0.056(2) 0.055(2) 0.047(2) -0.011(2) 0.004(2) 0.003(2)
O3 0.045(2) 0.057(2) 0.078(3) -0.019(2) 0.002(2) 0.001(2)
O4 0.052(2) 0.050(2) 0.069(2) -0.012(2) 0.007(2) -0.004(2)
Li 0.062(6) 0.062(6) 0.062(6) -0.003(6) -0.003(6) -0.003(6)
C1 0.057(4) 0.048(3) 0.059(3) -0.005(3) 0.011(3) 0.011(3)
C2 0.045(3) 0.059(4) 0.078(4) 0.003(3) -0.002(3) 0.004(3)
C3 0.061(4) 0.056(4) 0.086(5) -0.022(3) 0.007(3) 0.008(3)
C4 0.079(4) 0.049(3) 0.070(4) -0.006(3) 0.017(3) -0.006(3)
C5 0.088(5) 0.074(5) 0.112(6) -0.019(4) -0.008(4) 0.000(4)
C6 0.111(7) 0.102(7) 0.147(8) -0.051(6) -0.015(6) -0.026(6)
C7 0.179(10) 0.062(5) 0.117(7) -0.030(5) 0.001(7) -0.023(6)
C8 0.110(6) 0.062(4) 0.100(6) -0.026(4) 0.010(5) 0.014(4)
C9 0.074(4) 0.069(4) 0.089(5) -0.022(4) 0.006(4) 0.001(3)
C10 0.050(4) 0.064(4) 0.115(6) -0.018(4) 0.000(3) 0.002(3)
C11 0.054(5) 0.105(7) 0.260(13) -0.053(7) 0.010(6) -0.015(4)
C12 0.087(7) 0.093(7) 0.283(15) -0.010(8) 0.004(8) -0.033(6)
C13 0.061(6) 0.131(9) 0.293(16) -0.024(10) 0.025(7) -0.025(6)
C14 0.052(5) 0.100(8) 0.439(23) 0.021(11) 0.068(9) 0.015(5)
C15 0.064(5) 0.079(6) 0.337(17) -0.027(8) 0.064(8) -0.006(4)
C16 0.096(5) 0.093(5) 0.059(4) -0.009(4) -0.006(4) -0.003(4)
C17 0.124(6) 0.072(4) 0.050(4) -0.013(3) -0.006(4) 0.011(4)
P1 0.086(2) 0.086(2) 0.086(2) 0.021(2) 0.021(2) 0.021(2)
Cl 0.093(6) 0.121(7) 0.131(8) 0.077(7) 0.017(6) 0.022(5)

loop_
_atom_site_label
_atom_site_type_symbol
_atom_site_fract_x
_atom_site_fract_y
_atom_site_fract_z
_atom_site_U_iso_or_equiv
_atom_site_thermal_displace_type
_atom_site_occupancy
_atom_site_calc_flag
_atom_site_refinement_flags
_atom_site_disorder_group
Fe1 Fe 0.68123(5) 0.38707(5) 0.42173(5) 0.0462(3) Uani 1 d . .
O1 O 0.6436(2) 0.5226(2) 0.4460(2) 0.0480(8) Uani 1 d . .
O2 O 0.6443(2) 0.4448(2) 0.2984(2) 0.0533(9) Uani 1 d . .
O3 O 0.8148(2) 0.3999(3) 0.3890(3) 0.0601(10) Uani 1 d . .
O4 O 0.7045(3) 0.2612(2) 0.3772(3) 0.0577(10) Uani 1 d . .
Li Li 0.5000 0.5000 0.5000 0.062(6) Uani 1 d S .
C1 C 0.7772(4) 0.2227(4) 0.3308(4) 0.0568(14) Uani 1 d . .
C2 C 0.8781(4) 0.3469(4) 0.3458(4) 0.0620(15) Uani 1 d . .
C3 C 0.8604(4) 0.2612(4) 0.3168(5) 0.068(2) Uani 1 d . .
H3 H 0.9096(4) 0.2277(4) 0.2855(5) 0.084 Uiso 1 calc R .
C4 C 0.7649(5) 0.1359(4) 0.2926(4) 0.067(2) Uani 1 d . .
C5 C 0.6708(6) 0.1152(5) 0.2782(6) 0.092(2) Uani 1 d . .
H5 H 0.6200(6) 0.1560(5) 0.2955(6) 0.115 Uiso 1 calc R .
C6 C 0.6574(7) 0.0360(7) 0.2396(7) 0.116(3) Uani 1 d . .
H6 H 0.5975(7) 0.0225(7) 0.2318(7) 0.144 Uiso 1 calc R .
C7 C 0.7330(9) -0.0245(6) 0.2118(7) 0.118(3) Uani 1 d . .
H7 H 0.7239(9) -0.0789(6) 0.1864(7) 0.146 Uiso 1 calc R .
C8 C 0.8205(7) -0.0035(5) 0.2222(6) 0.092(2) Uani 1 d . .
H8 H 0.8711(7) -0.0443(5) 0.2043(6) 0.107 Uiso 1 calc R .
C9 C 0.8350(5) 0.0761(5) 0.2583(5) 0.077(2) Uani 1 d . .
H9 H 0.8958(5) 0.0905(5) 0.2597(5) 0.093 Uiso 1 calc R .
C10 C 0.9691(4) 0.3817(5) 0.3280(5) 0.077(2) Uani 1 d . .
C11 C 0.9762(5) 0.4807(7) 0.3233(9) 0.138(4) Uani 1 d . .
H11 H 0.9237(5) 0.5200(7) 0.3392(9) 0.149 Uiso 1 calc R .
C12 C 1.0592(7) 0.5180(7) 0.2958(10) 0.155(5) Uani 1 d . .
H12 H 1.0610(7) 0.5820(7) 0.2847(10) 0.178 Uiso 1 calc R .
C13 C 1.1401(7) 0.4591(9) 0.2849(11) 0.163(5) Uani 1 d . .
H13 H 1.1981(7) 0.4823(9) 0.2779(11) 0.199 Uiso 1 calc R .
C14 C 1.1325(6) 0.3694(8) 0.2849(13) 0.208(8) Uani 1 d . .
H14 H 1.1863(6) 0.3298(8) 0.2760(13) 0.259 Uiso 1 calc R .
C15 C 1.0479(6) 0.3318(6) 0.2976(11) 0.165(6) Uani 1 d . .
H15 H 1.0451(6) 0.2706(6) 0.2849(11) 0.188 Uiso 1 calc R .
C16 C 0.7039(5) 0.5676(5) 0.4987(5) 0.083(2) Uani 1 d . .
H161 H 0.7111(5) 0.5321(5) 0.5573(5) 0.103 Uiso 1 calc R .
H162 H 0.6767(5) 0.6290(5) 0.5092(5) 0.103 Uiso 1 calc R .
H163 H 0.7636(5) 0.5712(5) 0.4643(5) 0.103 Uiso 1 calc R .
C17 C 0.6719(6) 0.4089(5) 0.2122(4) 0.083(2) Uani 1 d . .
H171 H 0.6829(6) 0.3425(5) 0.2213(4) 0.099 Uiso 1 calc R .
H172 H 0.7278(6) 0.4347(5) 0.1853(4) 0.099 Uiso 1 calc R .
H173 H 0.6236(6) 0.4251(5) 0.1713(4) 0.099 Uiso 1 calc R .
P1 P 0.0927(4) 0.0927(4) 0.0927(4) 0.091(2) Uani 0.50 d SP 1
F1 F 0.0604(15) 0.0055(14) 0.1271(15) 0.227(9) Uiso 0.50 d P 1
F2 F 0.1193(18) 0.1966(17) 0.0717(16) 0.268(9) Uiso 0.50 d P 1
Cl Cl 0.0908(7) 0.0204(8) 0.1895(9) 0.125(4) Uani 0.25 d P 2
CEX1 C 0.4283(21) 0.0535(22) 0.0882(21) 0.165(9) Uiso 0.50 d P 3
OEX1 O 0.5431(10) 0.0254(11) -0.1087(9) 0.125(4) Uiso 0.50 d P 3
CEX2 C -0.0382(26) 0.9988(33) 0.4805(32) 0.233(16) Uiso 0.50 d P 4
OEX2 O 0.0859(12) -0.0876(12) 0.4868(14) 0.136(5) Uiso 0.50 d P 4
CEX3 C 0.0793(19) 0.9463(22) 0.4414(22) 0.144(9) Uiso 0.50 d P 5
OEX3 O 0.0466(12) 0.0176(14) 0.3879(13) 0.163(6) Uiso 0.50 d P 5

loop_
_atom_type_symbol
_atom_type_description
_atom_type_scat_dispersion_real
_atom_type_scat_dispersion_imag
_atom_type_scat_source
Fe Fe 0.3463 0.8444 'International Tables Vol C Tables 4.2.6.8 and 6.1.1.4'
C C 0.0033 0.0016 'International Tables Vol C Tables 4.2.6.8 and 6.1.1.4'
H H 0.0000 0.0000 'International Tables Vol C Tables 4.2.6.8 and 6.1.1.4'
O O 0.0106 0.0060 'International Tables Vol C Tables 4.2.6.8 and 6.1.1.4'
P P 0.1023 0.0942 'International Tables Vol C Tables 4.2.6.8 and 6.1.1.4'
F F 0.0171 0.0103 'International Tables Vol C Tables 4.2.6.8 and 6.1.1.4'
Li Li -0.0003 0.0001 'International Tables Vol C Tables 4.2.6.8 and 6.1.1.4'
Cl Cl 0.1484 0.1585 'International Tables Vol C Tables 4.2.6.8 and 6.1.1.4'

loop_
_geom_angle_atom_site_label_1
_geom_angle_atom_site_label_2
_geom_angle_atom_site_label_3
_geom_angle
_geom_angle_site_symmetry_1
_geom_angle_site_symmetry_3
Fe1 Fe1 Fe1 119.662(15) 5_666 6_666
O3 Fe1 O4 86.85(15) . .
O3 Fe1 O2 91.5(2) . 5_666
O4 Fe1 O2 99.6(2) . 5_666
O3 Fe1 O2 93.9(2) . .
O4 Fe1 O2 92.7(2) . .
O2 Fe1 O2 166.8(2) 5_666 .
O3 Fe1 O1 168.14(15) . 5_666
O4 Fe1 O1 89.84(14) . 5_666
O2 Fe1 O1 77.86(14) 5_666 5_666
O2 Fe1 O1 97.58(14) . 5_666
O3 Fe1 O1 96.93(14) . .
O4 Fe1 O1 169.20(15) . .
O2 Fe1 O1 90.39(14) 5_666 .
O2 Fe1 O1 76.99(14) . .
O1 Fe1 O1 88.4(2) 5_666 .
O3 Fe1 Li 140.71(11) . .
O4 Fe1 Li 132.41(11) . .
O2 Fe1 Li 84.15(10) 5_666 .
O2 Fe1 Li 84.02(9) . .
O1 Fe1 Li 44.20(10) 5_666 .
O1 Fe1 Li 44.29(9) . .
C16 O1 Fe1 120.4(3) . 6_666
C16 O1 Fe1 117.4(3) . .
Fe1 O1 Fe1 101.29(14) 6_666 .
C16 O1 Li 121.4(3) . .
Fe1 O1 Li 96.07(14) 6_666 .
Fe1 O1 Li 95.21(14) . .
C17 O2 Fe1 125.9(4) . 6_666
C17 O2 Fe1 125.5(4) . .
Fe1 O2 Fe1 103.76(15) 6_666 .
C2 O3 Fe1 130.8(4) . .
C1 O4 Fe1 130.3(4) . .
O1 Li O1 99.86(11) 6_666 5_666
O1 Li O1 99.86(11) 6_666 4_666
O1 Li O1 99.86(11) 5_666 4_666
O1 Li O1 80.15(11) 6_666 .
O1 Li O1 80.15(11) 5_666 .
O1 Li O1 180.0 4_666 .
O1 Li O1 80.15(11) 6_666 2
O1 Li O1 180.0 5_666 2
O1 Li O1 80.15(11) 4_666 2
O1 Li O1 99.85(11) . 2
O1 Li O1 180.0 6_666 3
O1 Li O1 80.15(11) 5_666 3
O1 Li O1 80.15(11) 4_666 3
O1 Li O1 99.85(11) . 3
O1 Li O1 99.85(11) 2 3
O1 Li Fe1 39.73(9) 6_666 2
O1 Li Fe1 139.50(8) 5_666 2
O1 Li Fe1 88.15(8) 4_666 2
O1 Li Fe1 91.85(8) . 2
O1 Li Fe1 40.50(8) 2 2
O1 Li Fe1 140.27(9) 3 2
O1 Li Fe1 40.50(8) 6_666 6_666
O1 Li Fe1 91.85(8) 5_666 6_666
O1 Li Fe1 140.28(9) 4_666 6_666
O1 Li Fe1 39.73(9) . 6_666
O1 Li Fe1 88.15(8) 2 6_666
O1 Li Fe1 139.49(8) 3 6_666
Fe1 Li Fe1 60.085(1) 2 6_666
O1 Li Fe1 91.85(8) 6_666 4_666
O1 Li Fe1 140.28(9) 5_666 4_666
O1 Li Fe1 40.50(8) 4_666 4_666
O1 Li Fe1 139.49(8) . 4_666
O1 Li Fe1 39.73(9) 2 4_666
O1 Li Fe1 88.15(8) 3 4_666
Fe1 Li Fe1 60.084(1) 2 4_666
Fe1 Li Fe1 119.916(1) 6_666 4_666
O1 Li Fe1 139.50(8) 6_666 3
O1 Li Fe1 88.15(8) 5_666 3
O1 Li Fe1 39.73(9) 4_666 3
O1 Li Fe1 140.27(9) . 3
O1 Li Fe1 91.85(8) 2 3
O1 Li Fe1 40.50(8) 3 3
Fe1 Li Fe1 119.916(2) 2 3
Fe1 Li Fe1 180.0 6_666 3
Fe1 Li Fe1 60.084(1) 4_666 3
O1 Li Fe1 140.28(9) 6_666 5_666
O1 Li Fe1 40.50(8) 5_666 5_666
O1 Li Fe1 91.85(8) 4_666 5_666
O1 Li Fe1 88.15(8) . 5_666
O1 Li Fe1 139.49(8) 2 5_666
O1 Li Fe1 39.73(9) 3 5_666
Fe1 Li Fe1 180.0 2 5_666
Fe1 Li Fe1 119.916(2) 6_666 5_666
Fe1 Li Fe1 119.915(1) 4_666 5_666
Fe1 Li Fe1 60.084(2) 3 5_666
O1 Li Fe1 88.15(8) 6_666 .
O1 Li Fe1 39.73(9) 5_666 .
O1 Li Fe1 139.50(8) 4_666 .
O1 Li Fe1 40.50(8) . .
O1 Li Fe1 140.27(9) 2 .
O1 Li Fe1 91.85(8) 3 .
Fe1 Li Fe1 119.916(1) 2 .
Fe1 Li Fe1 60.084(1) 6_666 .
Fe1 Li Fe1 180.0 4_666 .
Fe1 Li Fe1 119.916(2) 3 .
Fe1 Li Fe1 60.085(2) 5_666 .
O4 C1 C3 122.7(5) . .
O4 C1 C4 116.1(5) . .
C3 C1 C4 121.2(5) . .
O3 C2 C3 122.5(5) . .
O3 C2 C10 115.8(5) . .
C3 C2 C10 121.7(5) . .
C1 C3 C2 125.8(5) . .
C1 C3 H3 117.1(3) . .
C2 C3 H3 117.1(3) . .
C9 C4 C1 125.0(6) . .
C9 C4 C5 115.6(6) . .
C1 C4 C5 118.9(6) . .
C6 C5 C4 120.1(7) . .
C6 C5 H5 119.9(5) . .
C4 C5 H5 119.9(4) . .
C5 C6 C7 120.3(9) . .
C5 C6 H6 119.8(5) . .
C7 C6 H6 119.9(6) . .
C8 C7 C6 119.4(8) . .
C8 C7 H7 120.3(5) . .
C6 C7 H7 120.3(6) . .
C9 C8 C7 120.9(7) . .
C9 C8 H8 119.6(5) . .
C7 C8 H8 119.5(5) . .
C4 C9 C8 123.2(7) . .
C4 C9 H9 118.4(4) . .
C8 C9 H9 118.4(5) . .
C15 C10 C11 114.4(7) . .
C15 C10 C2 125.2(7) . .
C11 C10 C2 119.1(6) . .
C12 C11 C10 121.3(8) . .
C12 C11 H11 119.4(6) . .
C10 C11 H11 119.4(4) . .
C11 C12 C13 119.3(9) . .
C11 C12 H12 120.3(6) . .
C13 C12 H12 120.3(6) . .
C14 C13 C12 118.2(9) . .
C14 C13 H13 120.9(6) . .
C12 C13 H13 120.9(6) . .
C13 C14 C15 122.7(8) . .
C13 C14 H14 118.6(6) . .
C15 C14 H14 118.7(6) . .
C10 C15 C14 121.7(9) . .
C10 C15 H15 119.2(5) . .
C14 C15 H15 119.2(6) . .
O1 C16 H161 109.5(3) . .
O1 C16 H162 109.5(3) . .
H161 C16 H162 109.5 . .
O1 C16 H163 109.5(3) . .
H161 C16 H163 109.5 . .
H162 C16 H163 109.5 . .
O2 C17 H171 109.5(3) . .
O2 C17 H172 109.5(4) . .
H171 C17 H172 109.5 . .
O2 C17 H173 109.5(3) . .
H171 C17 H173 109.5 . .
H172 C17 H173 109.5 . .
F1 P1 F1 92.7(13) 2 3
F1 P1 F1 92.7(13) 2 .
F1 P1 F1 92.7(13) 3 .
F1 P1 F2 97.9(13) 2 .
F1 P1 F2 85.6(12) 3 .
F1 P1 F2 169.3(12) . .
F1 P1 F2 85.6(12) 2 3
F1 P1 F2 169.3(12) 3 3
F1 P1 F2 97.9(13) . 3
F2 P1 F2 84.2(13) . 3
F1 P1 F2 169.3(12) 2 2
F1 P1 F2 97.9(13) 3 2
F1 P1 F2 85.6(12) . 2
F2 P1 F2 84.2(13) . 2
F2 P1 F2 84.2(13) 3 2
CEX2 CEX2 OEX2 96.8(46) 4_576 4_566

loop_
_geom_bond_atom_site_label_1
_geom_bond_atom_site_label_2
_geom_bond_distance
_geom_bond_site_symmetry_2
Fe1 Fe1 3.1401(15) 5_666
Fe1 Fe1 3.1401(15) 6_666
Fe1 Fe1 5.429(2) .
Fe1 Fe1 5.429(2) .
Fe1 Fe1 6.272(3) 4_666
Fe1 O3 1.974(4) .
Fe1 O4 1.985(4) .
Fe1 O2 1.992(3) 5_666
Fe1 O2 2.000(4) .
Fe1 O1 2.016(3) 5_666
Fe1 O1 2.046(3) .
Fe1 Li 3.1364(9) .
O1 C16 1.456(8) .
O1 Fe1 2.016(3) 6_666
O1 Li 2.199(3) .
O2 C17 1.410(7) .
O2 Fe1 1.992(3) 6_666
O3 C2 1.294(6) .
O4 C1 1.304(6) .
Li O1 2.199(3) 6_666
Li O1 2.199(3) 5_666
Li O1 2.199(3) 4_666
Li O1 2.199(3) 2
Li O1 2.199(3) 3
Li Fe1 3.1364(9) 2
Li Fe1 3.1364(9) 6_666
Li Fe1 3.1364(9) 4_666
Li Fe1 3.1364(9) 3
Li Fe1 3.1364(9) 5_666
C1 C3 1.369(8) .
C1 C4 1.460(8) .
C2 C3 1.407(8) .
C2 C10 1.451(8) .
C3 H3 0.93 .
C4 C9 1.359(8) .
C4 C5 1.467(9) .
C5 C6 1.367(11) .
C5 H5 0.93 .
C6 C7 1.390(12) .
C6 H6 0.93 .
C7 C8 1.362(12) .
C7 H7 0.93 .
C8 C9 1.359(9) .
C8 H8 0.93 .
C9 H9 0.93 .
C10 C15 1.353(9) .
C10 C11 1.447(11) .
C11 C12 1.376(12) .
C11 H11 0.93 .
C12 C13 1.389(13) .
C12 H12 0.93 .
C13 C14 1.318(14) .
C13 H13 0.93 .
C14 C15 1.382(13) .
C14 H14 0.93 .
C15 H15 0.93 .
C16 H161 0.96 .
C16 H162 0.96 .
C16 H163 0.96 .
C17 H171 0.96 .
C17 H172 0.96 .
C17 H173 0.96 .
P1 F1 1.42(2) 2
P1 F1 1.42(2) 3
P1 F1 1.42(2) .
P1 F2 1.59(2) .
P1 F2 1.59(2) 3
P1 F2 1.59(2) 2
CEX1 OEX1 1.20(3) 4_655
OEX1 CEX1 1.20(3) 4_655
CEX2 CEX2 1.30(7) 4_576
CEX2 OEX2 1.50(5) 4_566
OEX2 CEX2 1.50(5) 4_566
CEX3 OEX3 1.31(3) 1_565
OEX3 CEX3 1.31(3) 1_545
